data_4105281
loop_
_publ_author_name
'Thomas Cadenbach'
'Timo Bollermann'
'Christian Gemel'
'Mustafa Tombul'
'Israel Fernandez'
'Moritz von Hopffgarten'
'Gernot Frenking'
'Roland A. Fischer'

_publ_contact_author_address
;
 Lehrstuhl fuer Anorganische Chemie 2
 Organometallics and Materials
 Ruhr-Universitaet Bochum
 Universitaetsstrasse 150
 44780 Bochum (Germany)
;
_publ_contact_author_email roland.fischer@ruhr-uni-bochum.de
_publ_contact_author_fax '0049 234 3214174'
_publ_contact_author_name 'Roland A. Fischer'
_publ_contact_author_phone '0049 234 3224174'
_publ_section_title
;
 Molecular Alloys, Linking Organometallics with Intermetallic Hume-Rothery
 Phases: The Highly Coordinated Transition Metal Compounds [M(ZnR)n] (n >=
 8) Containing Organo-Zinc Ligands
;
_journal_name_full 'Journal of the American Chemical Society'
_journal_page_first 16063
_journal_page_last 16077
_journal_paper_doi 10.1021/ja904061w
_journal_volume 131
_journal_year 2009
_chemical_formula_sum 'C52 H84 Ga2 Mo Zn8'
_chemical_formula_weight 1467.53
_chemical_name_systematic
; 
 ? 
;
_space_group_IT_number 14
_symmetry_cell_setting monoclinic
_symmetry_space_group_name_Hall '-P 2yn'
_symmetry_space_group_name_H-M 'P 1 21/n 1'
_atom_sites_solution_hydrogens geom
_atom_sites_solution_primary direct
_atom_sites_solution_secondary difmap
_audit_creation_method SHELXL-97
_cell_angle_alpha 90.00
_cell_angle_beta 94.774(4)
_cell_angle_gamma 90.00
_cell_formula_units_Z 4
_cell_length_a 17.3477(8)
_cell_length_b 17.5178(9)
_cell_length_c 18.8957(9)
_cell_measurement_reflns_used 200
_cell_measurement_temperature 113(2)
_cell_measurement_theta_max 25
_cell_measurement_theta_min 0
_cell_volume 5722.4(5)
_computing_cell_refinement
;
CrysAlis RED, Oxford Diffraction Ltd.,
Version 1.170.32 (release 06.06.2003 CrysAlis170 VC++)
(compiled Jun  6 2003,13:53:32)
;
_computing_data_collection
;
CrysAlis CCD, Oxford Diffraction Ltd.,
Version 1.170.32 (release 06.06.2003 CrysAlis170 VC++)
(compiled Jun  6 2003,13:53:32)
;
_computing_data_reduction
;
CrysAlis RED, Oxford Diffraction Ltd.,
Version 1.170.32 (release 06.06.2003 CrysAlis170 VC++)
(compiled Jun  6 2003,13:53:32)
;
_computing_structure_refinement 'SHELXL-97 (Sheldrick, 1997)'
_computing_structure_solution 'SHELXS-97 (Sheldrick, 1990)'
_diffrn_ambient_temperature 113(2)
_diffrn_measured_fraction_theta_full 0.998
_diffrn_measured_fraction_theta_max 0.998
_diffrn_measurement_device_type 'multiwire proportional'
_diffrn_measurement_method 'phi and omega scans'
_diffrn_radiation_monochromator graphite
_diffrn_radiation_source 'fine-focus sealed tube'
_diffrn_radiation_type MoK\a
_diffrn_radiation_wavelength 0.71073
_diffrn_reflns_av_R_equivalents 0.0914
_diffrn_reflns_av_sigmaI/netI 0.1351
_diffrn_reflns_limit_h_max 16
_diffrn_reflns_limit_h_min -20
_diffrn_reflns_limit_k_max 20
_diffrn_reflns_limit_k_min -20
_diffrn_reflns_limit_l_max 22
_diffrn_reflns_limit_l_min -22
_diffrn_reflns_number 46943
_diffrn_reflns_theta_full 25.00
_diffrn_reflns_theta_max 25.00
_diffrn_reflns_theta_min 2.86
_exptl_absorpt_coefficient_mu 4.455
_exptl_absorpt_correction_T_max 0.520
_exptl_absorpt_correction_T_min 0.275
_exptl_absorpt_correction_type empirical
_exptl_absorpt_process_details sadabs
_exptl_crystal_colour yellow
_exptl_crystal_density_diffrn 1.703
_exptl_crystal_description prism
_exptl_crystal_F_000 2960
_exptl_crystal_size_max 0.35
_exptl_crystal_size_mid 0.25
_exptl_crystal_size_min 0.15
_refine_diff_density_max 0.933
_refine_diff_density_min -0.811
_refine_diff_density_rms 0.182
_refine_ls_extinction_method none
_refine_ls_goodness_of_fit_ref 0.816
_refine_ls_hydrogen_treatment constr
_refine_ls_matrix_type full
_refine_ls_number_parameters 530
_refine_ls_number_reflns 10063
_refine_ls_number_restraints 90
_refine_ls_restrained_S_all 0.815
_refine_ls_R_factor_all 0.0925
_refine_ls_R_factor_gt 0.0382
_refine_ls_shift/su_max 0.000
_refine_ls_shift/su_mean 0.000
_refine_ls_structure_factor_coef Fsqd
_refine_ls_weighting_details 'calc w=1/[\s^2^(Fo^2^)+(0.0637P)^2^+0.0000P] where P=(Fo^2^+2Fc^2^)/3'
_refine_ls_weighting_scheme calc
_refine_ls_wR_factor_gt 0.0818
_refine_ls_wR_factor_ref 0.1253
_reflns_number_gt 5321
_reflns_number_total 10063
_reflns_threshold_expression >2sigma(I)
_cod_data_source_file ja904061w_si_002_03.cif
_cod_data_source_block 4
_cod_original_cell_volume 5722.3(5)
_cod_database_code 4105281

loop_
_symmetry_equiv_pos_as_xyz
'x, y, z'
'-x+1/2, y+1/2, -z+1/2'
'-x, -y, -z'
'x-1/2, -y-1/2, z-1/2'

loop_
_atom_site_label
_atom_site_type_symbol
_atom_site_fract_x
_atom_site_fract_y
_atom_site_fract_z
_atom_site_U_iso_or_equiv
_atom_site_adp_type
_atom_site_occupancy
_atom_site_symmetry_multiplicity
_atom_site_calc_flag
_atom_site_refinement_flags
_atom_site_disorder_assembly
_atom_site_disorder_group
Mo1 Mo 0.30758(4) 0.27983(4) 0.01462(4) 0.01495(17) Uani 1 1 d . A .
Zn3 Zn 0.32745(6) 0.39913(6) 0.09383(5) 0.0223(2) Uani 1 1 d . . .
Zn2 Zn 0.25412(5) 0.24958(6) 0.13165(5) 0.0219(2) Uani 1 1 d . . .
Zn1 Zn 0.20041(5) 0.25751(6) -0.07744(5) 0.0212(2) Uani 1 1 d . A .
Ga1 Ga 0.43692(5) 0.34760(6) -0.00160(5) 0.0266(3) Uani 1 1 d . . .
Ga2 Ga 0.40362(6) 0.17713(6) -0.00140(5) 0.0271(3) Uani 1 1 d . . .
Zn4 Zn 0.28957(6) 0.40476(6) -0.05653(5) 0.0224(3) Uani 1 1 d . . .
Zn5 Zn 0.17736(5) 0.34928(6) 0.03824(5) 0.0227(3) Uani 1 1 d . . .
Zn6 Zn 0.41076(5) 0.25841(6) 0.12319(5) 0.0229(3) Uani 1 1 d . . .
Zn7 Zn 0.35204(6) 0.26587(6) -0.11488(5) 0.0254(3) Uani 1 1 d . . .
Zn8 Zn 0.24836(6) 0.14284(6) 0.02025(6) 0.0303(3) Uani 1 1 d . . .
C1 C 0.1172(6) 0.2457(6) -0.1518(5) 0.043(3) Uani 1 1 d . . .
H1A H 0.0958 0.1941 -0.1499 0.065 Uiso 1 1 calc R A .
H1B H 0.1373 0.2540 -0.1981 0.065 Uiso 1 1 calc R . .
H1C H 0.0765 0.2831 -0.1449 0.065 Uiso 1 1 calc R . .
C2 C 0.5356(5) 0.3996(6) -0.0154(5) 0.034(2) Uani 1 1 d . . .
H2A H 0.5284 0.4549 -0.0127 0.051 Uiso 1 1 calc R . .
H2B H 0.5524 0.3861 -0.0620 0.051 Uiso 1 1 calc R . .
H2C H 0.5750 0.3834 0.0218 0.051 Uiso 1 1 calc R . .
C3 C 0.4853(5) 0.1025(6) -0.0151(5) 0.038(3) Uani 1 1 d . . .
H3A H 0.4640 0.0508 -0.0135 0.056 Uiso 1 1 calc R . .
H3B H 0.5272 0.1084 0.0227 0.056 Uiso 1 1 calc R . .
H3C H 0.5057 0.1111 -0.0613 0.056 Uiso 1 1 calc R . .
C4 C 0.2766(5) 0.5024(5) -0.1085(5) 0.033(2) Uani 1 1 d . . .
H4A H 0.3149 0.5393 -0.0884 0.050 Uiso 1 1 calc R . .
H4B H 0.2244 0.5223 -0.1041 0.050 Uiso 1 1 calc R . .
H4C H 0.2841 0.4940 -0.1587 0.050 Uiso 1 1 calc R . .
C5 C 0.3428(5) 0.4910(5) 0.1522(5) 0.032(2) Uani 1 1 d . . .
H5A H 0.3086 0.5316 0.1325 0.048 Uiso 1 1 calc R . .
H5B H 0.3968 0.5077 0.1524 0.048 Uiso 1 1 calc R . .
H5C H 0.3308 0.4797 0.2008 0.048 Uiso 1 1 calc R . .
C6 C 0.2168(5) 0.2350(6) 0.2234(5) 0.041(3) Uani 1 1 d . . .
H6A H 0.2265 0.2812 0.2521 0.061 Uiso 1 1 calc R . .
H6B H 0.2437 0.1916 0.2472 0.061 Uiso 1 1 calc R . .
H6C H 0.1611 0.2247 0.2180 0.061 Uiso 1 1 calc R . .
C7 C 0.4476(5) 0.2075(5) 0.2346(4) 0.023(2) Uani 1 1 d . . .
C8 C 0.4538(5) 0.2878(5) 0.2386(4) 0.023(2) Uani 1 1 d . . .
C9 C 0.5127(5) 0.3115(5) 0.1921(4) 0.026(2) Uani 1 1 d . . .
C10 C 0.5426(5) 0.2457(6) 0.1600(4) 0.027(2) Uani 1 1 d . . .
C11 C 0.5024(5) 0.1814(5) 0.1859(5) 0.028(2) Uani 1 1 d . . .
C12 C 0.4018(5) 0.1577(6) 0.2795(5) 0.033(2) Uani 1 1 d . . .
H12A H 0.4331 0.1447 0.3234 0.049 Uiso 1 1 calc R . .
H12B H 0.3869 0.1109 0.2534 0.049 Uiso 1 1 calc R . .
H12C H 0.3551 0.1850 0.2911 0.049 Uiso 1 1 calc R . .
C13 C 0.4138(5) 0.3381(6) 0.2885(5) 0.034(2) Uani 1 1 d . . .
H13A H 0.4448 0.3406 0.3343 0.051 Uiso 1 1 calc R . .
H13B H 0.3627 0.3169 0.2955 0.051 Uiso 1 1 calc R . .
H13C H 0.4079 0.3895 0.2684 0.051 Uiso 1 1 calc R . .
C14 C 0.5430(5) 0.3921(6) 0.1866(5) 0.037(3) Uani 1 1 d . . .
H14A H 0.5866 0.3998 0.2223 0.056 Uiso 1 1 calc R . .
H14B H 0.5017 0.4285 0.1948 0.056 Uiso 1 1 calc R . .
H14C H 0.5602 0.4003 0.1391 0.056 Uiso 1 1 calc R . .
C15 C 0.6059(5) 0.2430(6) 0.1103(5) 0.038(3) Uani 1 1 d . . .
H15A H 0.6560 0.2370 0.1378 0.056 Uiso 1 1 calc R . .
H15B H 0.6058 0.2906 0.0830 0.056 Uiso 1 1 calc R . .
H15C H 0.5972 0.1997 0.0778 0.056 Uiso 1 1 calc R . .
C16 C 0.5259(6) 0.1007(6) 0.1745(5) 0.047(3) Uani 1 1 d . . .
H16A H 0.5672 0.0865 0.2106 0.070 Uiso 1 1 calc R . .
H16B H 0.5445 0.0956 0.1272 0.070 Uiso 1 1 calc R . .
H16C H 0.4813 0.0670 0.1782 0.070 Uiso 1 1 calc R . .
C17 C 0.1201(5) 0.4647(6) 0.0529(5) 0.031(2) Uani 1 1 d . . .
C18 C 0.1085(5) 0.4201(5) 0.1133(5) 0.028(2) Uani 1 1 d . . .
C19 C 0.0624(5) 0.3549(5) 0.0926(5) 0.026(2) Uani 1 1 d . . .
C20 C 0.0441(5) 0.3589(5) 0.0163(5) 0.027(2) Uani 1 1 d . . .
C21 C 0.0802(5) 0.4269(6) -0.0073(5) 0.032(2) Uani 1 1 d . . .
C22 C 0.1580(5) 0.5408(5) 0.0523(6) 0.043(3) Uani 1 1 d . . .
H22A H 0.1199 0.5807 0.0595 0.064 Uiso 1 1 calc R . .
H22B H 0.1795 0.5487 0.0065 0.064 Uiso 1 1 calc R . .
H22C H 0.1998 0.5433 0.0905 0.064 Uiso 1 1 calc R . .
C23 C 0.1348(6) 0.4429(6) 0.1891(5) 0.041(3) Uani 1 1 d . . .
H23A H 0.0942 0.4730 0.2090 0.062 Uiso 1 1 calc R . .
H23B H 0.1822 0.4734 0.1893 0.062 Uiso 1 1 calc R . .
H23C H 0.1450 0.3969 0.2179 0.062 Uiso 1 1 calc R . .
C24 C 0.0271(5) 0.2974(6) 0.1379(5) 0.037(3) Uani 1 1 d . . .
H24A H -0.0222 0.3169 0.1522 0.055 Uiso 1 1 calc R . .
H24B H 0.0622 0.2875 0.1802 0.055 Uiso 1 1 calc R . .
H24C H 0.0180 0.2499 0.1111 0.055 Uiso 1 1 calc R . .
C25 C -0.0094(5) 0.3050(6) -0.0257(5) 0.034(2) Uani 1 1 d . . .
H25A H -0.0626 0.3239 -0.0264 0.052 Uiso 1 1 calc R . .
H25B H -0.0060 0.2543 -0.0037 0.052 Uiso 1 1 calc R . .
H25C H 0.0057 0.3015 -0.0745 0.052 Uiso 1 1 calc R . .
C26 C 0.0713(5) 0.4594(6) -0.0812(5) 0.038(3) Uani 1 1 d . . .
H26A H 0.0248 0.4913 -0.0867 0.058 Uiso 1 1 calc R . .
H26B H 0.0666 0.4176 -0.1158 0.058 Uiso 1 1 calc R . .
H26C H 0.1167 0.4904 -0.0894 0.058 Uiso 1 1 calc R . .
C27 C 0.3348(6) 0.2987(6) -0.2310(5) 0.035(3) Uani 1 1 d . . .
C28 C 0.4116(6) 0.3220(6) -0.2060(5) 0.032(2) Uani 1 1 d . . .
C29 C 0.4553(5) 0.2572(6) -0.1876(5) 0.032(2) Uani 1 1 d . . .
C30 C 0.4058(6) 0.1919(6) -0.2021(5) 0.034(2) Uani 1 1 d . . .
C31 C 0.3317(6) 0.2186(6) -0.2293(4) 0.032(2) Uani 1 1 d . . .
C32 C 0.2682(6) 0.3501(6) -0.2613(5) 0.046(3) Uani 1 1 d . . .
H32A H 0.2714 0.3565 -0.3125 0.069 Uiso 1 1 calc R . .
H32B H 0.2721 0.4001 -0.2380 0.069 Uiso 1 1 calc R . .
H32C H 0.2186 0.3264 -0.2528 0.069 Uiso 1 1 calc R . .
C33 C 0.4429(6) 0.4007(6) -0.2063(5) 0.050(3) Uani 1 1 d . . .
H33A H 0.4648 0.4104 -0.2516 0.075 Uiso 1 1 calc R . .
H33B H 0.4834 0.4065 -0.1673 0.075 Uiso 1 1 calc R . .
H33C H 0.4013 0.4373 -0.2002 0.075 Uiso 1 1 calc R . .
C34 C 0.5354(5) 0.2564(7) -0.1614(5) 0.054(3) Uani 1 1 d . . .
H34A H 0.5677 0.2518 -0.2013 0.081 Uiso 1 1 calc R . .
H34B H 0.5451 0.2129 -0.1293 0.081 Uiso 1 1 calc R . .
H34C H 0.5481 0.3039 -0.1356 0.081 Uiso 1 1 calc R . .
C35 C 0.4291(7) 0.1102(6) -0.2002(5) 0.051(3) Uani 1 1 d . . .
H35A H 0.4495 0.0964 -0.2453 0.077 Uiso 1 1 calc R . .
H35B H 0.3840 0.0783 -0.1929 0.077 Uiso 1 1 calc R . .
H35C H 0.4691 0.1020 -0.1612 0.077 Uiso 1 1 calc R . .
C36 C 0.2679(6) 0.1674(6) -0.2575(5) 0.047(3) Uani 1 1 d . . .
H36A H 0.2737 0.1562 -0.3076 0.070 Uiso 1 1 calc R . .
H36B H 0.2181 0.1926 -0.2531 0.070 Uiso 1 1 calc R . .
H36C H 0.2699 0.1197 -0.2303 0.070 Uiso 1 1 calc R . .
C37 C 0.2651(4) 0.0144(4) 0.0549(3) 0.0280(13) Uani 0.714(11) 1 d PG A 1
C38 C 0.2496(3) 0.0139(4) -0.0196(3) 0.0280(13) Uani 0.714(11) 1 d PG A 1
C39 C 0.1739(3) 0.0419(4) -0.0357(3) 0.0280(13) Uani 0.714(11) 1 d PG A 1
C40 C 0.1425(3) 0.0597(4) 0.0289(3) 0.0280(13) Uani 0.714(11) 1 d PG A 1
C41 C 0.1989(4) 0.0427(4) 0.0849(3) 0.0280(13) Uani 0.714(11) 1 d PG A 1
C42 C 0.3390(5) -0.0107(6) 0.0952(5) 0.047(4) Uani 0.714(11) 1 d PGU A 1
H42A H 0.3345 -0.0046 0.1463 0.071 Uiso 0.714(11) 1 calc PR A 1
H42B H 0.3819 0.0204 0.0809 0.071 Uiso 0.714(11) 1 calc PR A 1
H42C H 0.3486 -0.0645 0.0847 0.071 Uiso 0.714(11) 1 calc PR A 1
C43 C 0.3041(5) -0.0118(6) -0.0725(5) 0.041(4) Uani 0.714(11) 1 d PGU A 1
H43A H 0.2791 -0.0063 -0.1206 0.061 Uiso 0.714(11) 1 calc PR A 1
H43B H 0.3178 -0.0655 -0.0638 0.061 Uiso 0.714(11) 1 calc PR A 1
H43C H 0.3511 0.0195 -0.0676 0.061 Uiso 0.714(11) 1 calc PR A 1
C44 C 0.1337(5) 0.0512(6) -0.1087(4) 0.051(4) Uani 0.714(11) 1 d PGU A 1
H44A H 0.1683 0.0347 -0.1442 0.076 Uiso 0.714(11) 1 calc PR A 1
H44B H 0.1200 0.1049 -0.1166 0.076 Uiso 0.714(11) 1 calc PR A 1
H44C H 0.0867 0.0200 -0.1128 0.076 Uiso 0.714(11) 1 calc PR A 1
C45 C 0.0632(5) 0.0912(6) 0.0367(6) 0.058(5) Uani 0.714(11) 1 d PGU A 1
H45A H 0.0561 0.0984 0.0871 0.087 Uiso 0.714(11) 1 calc PR A 1
H45B H 0.0242 0.0554 0.0159 0.087 Uiso 0.714(11) 1 calc PR A 1
H45C H 0.0575 0.1404 0.0121 0.087 Uiso 0.714(11) 1 calc PR A 1
C46 C 0.1901(7) 0.0529(6) 0.1627(4) 0.065(5) Uani 0.714(11) 1 d PGU A 1
H46A H 0.2377 0.0368 0.1901 0.097 Uiso 0.714(11) 1 calc PR A 1
H46B H 0.1467 0.0218 0.1763 0.097 Uiso 0.714(11) 1 calc PR A 1
H46C H 0.1800 0.1068 0.1724 0.097 Uiso 0.714(11) 1 calc PR A 1
C37' C 0.2409(10) 0.0284(11) 0.0719(9) 0.0280(13) Uani 0.286(11) 1 d PG A 2
C38' C 0.2557(9) 0.0207(11) -0.0008(9) 0.0280(13) Uani 0.286(11) 1 d PG A 2
C39' C 0.1888(10) 0.0463(11) -0.0433(8) 0.0280(13) Uani 0.286(11) 1 d PG A 2
C40' C 0.1326(9) 0.0698(10) 0.0033(9) 0.0280(13) Uani 0.286(11) 1 d PG A 2
C41' C 0.1648(11) 0.0587(10) 0.0745(8) 0.0280(13) Uani 0.286(11) 1 d PG A 2
C42' C 0.2963(16) 0.0080(17) 0.1355(14) 0.079(14) Uani 0.286(11) 1 d PGU A 2
H42D H 0.3446 -0.0116 0.1190 0.119 Uiso 0.286(11) 1 calc PR A 2
H42E H 0.2728 -0.0312 0.1638 0.119 Uiso 0.286(11) 1 calc PR A 2
H42F H 0.3072 0.0536 0.1646 0.119 Uiso 0.286(11) 1 calc PR A 2
C43' C 0.3296(15) -0.0094(18) -0.0283(15) 0.099(17) Uani 0.286(11) 1 d PGU A 2
H43D H 0.3663 -0.0230 0.0119 0.148 Uiso 0.286(11) 1 calc PR A 2
H43E H 0.3523 0.0301 -0.0569 0.148 Uiso 0.286(11) 1 calc PR A 2
H43F H 0.3178 -0.0547 -0.0577 0.148 Uiso 0.286(11) 1 calc PR A 2
C44' C 0.1790(17) 0.0481(18) -0.1238(13) 0.104(18) Uani 0.286(11) 1 d PGU A 2
H44D H 0.1277 0.0681 -0.1395 0.156 Uiso 0.286(11) 1 calc PR A 2
H44E H 0.1843 -0.0037 -0.1423 0.156 Uiso 0.286(11) 1 calc PR A 2
H44F H 0.2188 0.0811 -0.1415 0.156 Uiso 0.286(11) 1 calc PR A 2
C45' C 0.0527(13) 0.1010(16) -0.0190(16) 0.057(11) Uani 0.286(11) 1 d PGU A 2
H45D H 0.0451 0.1027 -0.0709 0.086 Uiso 0.286(11) 1 calc PR A 2
H45E H 0.0479 0.1526 0.0002 0.086 Uiso 0.286(11) 1 calc PR A 2
H45F H 0.0135 0.0678 -0.0006 0.086 Uiso 0.286(11) 1 calc PR A 2
C46' C 0.1252(18) 0.0762(17) 0.1412(12) 0.078(14) Uani 0.286(11) 1 d PGU A 2
H46D H 0.0733 0.0965 0.1281 0.117 Uiso 0.286(11) 1 calc PR A 2
H46E H 0.1555 0.1140 0.1697 0.117 Uiso 0.286(11) 1 calc PR A 2
H46F H 0.1211 0.0293 0.1690 0.117 Uiso 0.286(11) 1 calc PR A 2
C47 C 0.3340(8) 0.3499(5) 0.4772(9) 0.035(4) Uiso 0.71(2) 1 d PG B 1
H47 H 0.3557 0.3954 0.4602 0.042 Uiso 0.71(2) 1 calc PR B 1
C48 C 0.3522(6) 0.3268(8) 0.5469(8) 0.040(4) Uiso 0.71(2) 1 d PG B 1
H48 H 0.3863 0.3566 0.5776 0.048 Uiso 0.71(2) 1 calc PR B 1
C49 C 0.3204(9) 0.2602(10) 0.5718(5) 0.041(4) Uiso 0.71(2) 1 d PG B 1
H49 H 0.3328 0.2444 0.6195 0.050 Uiso 0.71(2) 1 calc PR B 1
C50 C 0.2704(8) 0.2166(5) 0.5269(11) 0.038(4) Uiso 0.71(2) 1 d PG B 1
H50 H 0.2486 0.1710 0.5439 0.046 Uiso 0.71(2) 1 calc PR B 1
C51 C 0.2522(6) 0.2396(10) 0.4572(9) 0.055(5) Uiso 0.71(2) 1 d PG B 1
H51 H 0.2180 0.2098 0.4265 0.067 Uiso 0.71(2) 1 calc PR B 1
C52 C 0.2840(9) 0.3063(11) 0.4323(4) 0.042(4) Uiso 0.71(2) 1 d PG B 1
H52 H 0.2716 0.3221 0.3846 0.050 Uiso 0.71(2) 1 calc PR B 1
C47' C 0.3539(16) 0.3444(15) 0.518(3) 0.051(12) Uiso 0.29(2) 1 d PG B 2
H47' H 0.3870 0.3872 0.5269 0.061 Uiso 0.29(2) 1 calc PR B 2
C48' C 0.3461(19) 0.290(3) 0.5706(14) 0.092(17) Uiso 0.29(2) 1 d PG B 2
H48' H 0.3739 0.2962 0.6157 0.110 Uiso 0.29(2) 1 calc PR B 2
C49' C 0.298(2) 0.2279(19) 0.5572(15) 0.025(9) Uiso 0.29(2) 1 d PG B 2
H49' H 0.2925 0.1909 0.5933 0.030 Uiso 0.29(2) 1 calc PR B 2
C50' C 0.2572(13) 0.2194(12) 0.491(2) 0.021(8) Uiso 0.29(2) 1 d PG B 2
H50' H 0.2241 0.1766 0.4820 0.025 Uiso 0.29(2) 1 calc PR B 2
C51' C 0.2649(17) 0.273(2) 0.4383(10) 0.044(10) Uiso 0.29(2) 1 d PG B 2
H51' H 0.2372 0.2677 0.3932 0.053 Uiso 0.29(2) 1 calc PR B 2
C52' C 0.313(2) 0.3360(16) 0.452(2) 0.026(9) Uiso 0.29(2) 1 d PG B 2
H52' H 0.3186 0.3729 0.4156 0.031 Uiso 0.29(2) 1 calc PR B 2

loop_
_atom_site_aniso_label
_atom_site_aniso_U_11
_atom_site_aniso_U_22
_atom_site_aniso_U_33
_atom_site_aniso_U_23
_atom_site_aniso_U_13
_atom_site_aniso_U_12
Mo1 0.0155(4) 0.0151(4) 0.0142(4) 0.0003(3) 0.0008(3) 0.0021(3)
Zn3 0.0258(6) 0.0204(6) 0.0205(5) -0.0047(4) 0.0018(5) 0.0006(5)
Zn2 0.0198(5) 0.0283(7) 0.0181(5) 0.0045(4) 0.0044(4) 0.0017(5)
Zn1 0.0187(5) 0.0255(6) 0.0183(5) -0.0031(4) -0.0045(4) 0.0000(4)
Ga1 0.0237(5) 0.0303(7) 0.0261(6) 0.0016(5) 0.0036(4) -0.0022(5)
Ga2 0.0296(6) 0.0234(6) 0.0281(6) -0.0013(5) 0.0019(5) 0.0073(5)
Zn4 0.0261(6) 0.0188(6) 0.0221(6) 0.0042(4) 0.0014(5) 0.0023(5)
Zn5 0.0182(5) 0.0249(7) 0.0253(6) 0.0001(5) 0.0033(5) 0.0070(4)
Zn6 0.0202(5) 0.0289(7) 0.0188(5) 0.0029(5) -0.0032(4) 0.0018(5)
Zn7 0.0311(6) 0.0300(7) 0.0161(5) -0.0020(5) 0.0071(5) 0.0003(5)
Zn8 0.0381(7) 0.0199(6) 0.0328(6) 0.0008(5) 0.0022(5) -0.0082(5)
C1 0.047(6) 0.036(7) 0.043(6) -0.004(5) -0.017(5) 0.006(5)
C2 0.034(6) 0.041(7) 0.028(5) 0.000(5) 0.007(4) -0.007(5)
C3 0.046(6) 0.031(6) 0.035(6) -0.010(5) -0.002(5) 0.018(5)
C4 0.038(6) 0.029(6) 0.034(6) 0.015(4) 0.009(5) -0.006(5)
C5 0.037(6) 0.021(6) 0.037(6) -0.004(4) 0.002(5) 0.001(4)
C6 0.032(6) 0.056(8) 0.034(6) 0.014(5) 0.007(5) 0.006(5)
C7 0.022(5) 0.026(6) 0.018(5) 0.004(4) -0.014(4) 0.000(4)
C8 0.023(5) 0.026(6) 0.019(5) 0.002(4) -0.010(4) 0.002(4)
C9 0.030(5) 0.033(6) 0.014(5) 0.000(4) -0.011(4) -0.001(4)
C10 0.021(5) 0.039(6) 0.019(5) 0.006(4) -0.010(4) 0.003(4)
C11 0.029(5) 0.028(6) 0.025(5) -0.001(4) -0.015(4) 0.005(4)
C12 0.031(5) 0.037(7) 0.029(6) 0.015(5) -0.005(4) 0.000(5)
C13 0.040(6) 0.032(6) 0.030(6) -0.011(5) 0.001(5) 0.004(5)
C14 0.031(6) 0.042(7) 0.038(6) 0.006(5) -0.010(5) -0.007(5)
C15 0.024(5) 0.052(7) 0.038(6) 0.006(5) 0.009(4) 0.002(5)
C16 0.062(7) 0.034(7) 0.040(6) -0.001(5) -0.017(6) 0.020(6)
C17 0.027(5) 0.026(6) 0.040(6) -0.003(5) 0.013(5) 0.014(4)
C18 0.024(5) 0.022(6) 0.041(6) 0.001(4) 0.011(4) 0.016(4)
C19 0.017(5) 0.032(6) 0.028(5) 0.009(4) 0.004(4) 0.018(4)
C20 0.018(5) 0.031(6) 0.035(6) 0.006(5) 0.016(4) 0.007(4)
C21 0.019(5) 0.031(6) 0.047(6) 0.009(5) 0.011(5) 0.017(4)
C22 0.037(6) 0.020(6) 0.072(8) -0.003(5) 0.011(6) 0.008(5)
C23 0.046(6) 0.039(7) 0.041(6) -0.009(5) 0.013(5) 0.011(5)
C24 0.028(5) 0.043(7) 0.040(6) 0.010(5) 0.008(5) 0.007(5)
C25 0.029(5) 0.039(7) 0.035(6) 0.005(5) 0.003(5) 0.001(5)
C26 0.027(5) 0.047(7) 0.042(6) 0.015(5) 0.005(5) 0.011(5)
C27 0.067(7) 0.025(6) 0.015(5) 0.000(4) 0.016(5) -0.004(5)
C28 0.052(6) 0.030(6) 0.016(5) -0.003(4) 0.015(5) -0.018(5)
C29 0.039(6) 0.043(7) 0.016(5) -0.005(4) 0.015(4) 0.000(5)
C30 0.056(7) 0.030(6) 0.018(5) -0.002(4) 0.022(5) 0.005(5)
C31 0.057(7) 0.034(7) 0.008(4) -0.005(4) 0.012(5) -0.004(5)
C32 0.084(8) 0.035(7) 0.019(5) 0.001(5) 0.003(5) -0.005(6)
C33 0.076(8) 0.040(7) 0.036(6) -0.004(5) 0.020(6) -0.022(6)
C34 0.040(7) 0.083(10) 0.042(7) -0.021(6) 0.026(5) -0.014(6)
C35 0.080(8) 0.039(8) 0.039(6) -0.011(5) 0.027(6) 0.010(6)
C36 0.076(8) 0.040(7) 0.025(6) -0.005(5) 0.006(5) -0.023(6)
C37 0.035(3) 0.016(3) 0.033(3) 0.000(2) 0.007(3) -0.009(2)
C38 0.035(3) 0.016(3) 0.033(3) 0.000(2) 0.007(3) -0.009(2)
C39 0.035(3) 0.016(3) 0.033(3) 0.000(2) 0.007(3) -0.009(2)
C40 0.035(3) 0.016(3) 0.033(3) 0.000(2) 0.007(3) -0.009(2)
C41 0.035(3) 0.016(3) 0.033(3) 0.000(2) 0.007(3) -0.009(2)
C42 0.051(7) 0.033(7) 0.054(8) 0.007(6) -0.013(6) -0.006(6)
C43 0.034(7) 0.038(7) 0.051(8) -0.019(6) 0.007(6) -0.015(6)
C44 0.058(8) 0.051(8) 0.040(7) 0.008(6) -0.015(6) -0.021(6)
C45 0.053(7) 0.050(8) 0.074(9) -0.014(7) 0.022(7) -0.007(6)
C46 0.086(9) 0.059(9) 0.052(8) -0.001(7) 0.019(7) -0.009(7)
C37' 0.035(3) 0.016(3) 0.033(3) 0.000(2) 0.007(3) -0.009(2)
C38' 0.035(3) 0.016(3) 0.033(3) 0.000(2) 0.007(3) -0.009(2)
C39' 0.035(3) 0.016(3) 0.033(3) 0.000(2) 0.007(3) -0.009(2)
C40' 0.035(3) 0.016(3) 0.033(3) 0.000(2) 0.007(3) -0.009(2)
C41' 0.035(3) 0.016(3) 0.033(3) 0.000(2) 0.007(3) -0.009(2)
C42' 0.081(16) 0.075(16) 0.079(16) 0.004(10) -0.005(9) 0.003(10)
C43' 0.100(19) 0.096(19) 0.100(19) 0.010(10) 0.008(10) 0.002(10)
C44' 0.11(2) 0.10(2) 0.10(2) -0.005(10) 0.008(10) 0.005(10)
C45' 0.055(14) 0.055(14) 0.062(14) -0.003(9) 0.004(9) -0.007(9)
C46' 0.084(16) 0.074(16) 0.077(16) -0.006(10) 0.014(10) -0.012(10)

loop_
_atom_type_symbol
_atom_type_description
_atom_type_scat_dispersion_real
_atom_type_scat_dispersion_imag
_atom_type_scat_source
C C 0.0033 0.0016 'International Tables Vol C Tables 4.2.6.8 and 6.1.1.4'
H H 0.0000 0.0000 'International Tables Vol C Tables 4.2.6.8 and 6.1.1.4'
Ga Ga 0.2307 1.6083 'International Tables Vol C Tables 4.2.6.8 and 6.1.1.4'
Mo Mo -1.6832 0.6857 'International Tables Vol C Tables 4.2.6.8 and 6.1.1.4'
Zn Zn 0.2839 1.4301 'International Tables Vol C Tables 4.2.6.8 and 6.1.1.4'

loop_
_geom_angle_atom_site_label_1
_geom_angle_atom_site_label_2
_geom_angle_atom_site_label_3
_geom_angle
Zn1 Mo1 Ga2 105.81(4)
Zn1 Mo1 Zn2 105.90(4)
Ga2 Mo1 Zn2 104.68(4)
Zn1 Mo1 Zn4 73.45(4)
Ga2 Mo1 Zn4 127.22(5)
Zn2 Mo1 Zn4 126.77(4)
Zn1 Mo1 Zn3 126.44(4)
Ga2 Mo1 Zn3 126.77(4)
Zn2 Mo1 Zn3 72.70(4)
Zn4 Mo1 Zn3 67.56(4)
Zn1 Mo1 Ga1 126.91(4)
Ga2 Mo1 Ga1 73.76(4)
Zn2 Mo1 Ga1 125.97(4)
Zn4 Mo1 Ga1 67.39(4)
Zn3 Mo1 Ga1 67.67(4)
Zn1 Mo1 Zn8 66.93(4)
Ga2 Mo1 Zn8 67.09(4)
Zn2 Mo1 Zn8 66.28(4)
Zn4 Mo1 Zn8 140.37(4)
Zn3 Mo1 Zn8 138.97(5)
Ga1 Mo1 Zn8 140.86(4)
Zn1 Mo1 Zn6 161.60(4)
Ga2 Mo1 Zn6 64.74(4)
Zn2 Mo1 Zn6 64.11(3)
Zn4 Mo1 Zn6 124.95(4)
Zn3 Mo1 Zn6 67.29(3)
Ga1 Mo1 Zn6 67.47(3)
Zn8 Mo1 Zn6 94.67(4)
Zn1 Mo1 Zn5 65.59(4)
Ga2 Mo1 Zn5 161.15(5)
Zn2 Mo1 Zn5 64.28(4)
Zn4 Mo1 Zn5 68.13(4)
Zn3 Mo1 Zn5 66.58(4)
Ga1 Mo1 Zn5 125.02(4)
Zn8 Mo1 Zn5 94.10(4)
Zn6 Mo1 Zn5 118.04(4)
Zn1 Mo1 Zn7 65.98(4)
Ga2 Mo1 Zn7 64.51(4)
Zn2 Mo1 Zn7 161.88(4)
Zn4 Mo1 Zn7 68.06(4)
Zn3 Mo1 Zn7 125.36(4)
Ga1 Mo1 Zn7 66.92(4)
Zn8 Mo1 Zn7 95.67(4)
Zn6 Mo1 Zn7 118.49(4)
Zn5 Mo1 Zn7 121.38(4)
C5 Zn3 Mo1 178.8(3)
C5 Zn3 Zn5 122.4(3)
Mo1 Zn3 Zn5 57.70(3)
C5 Zn3 Zn4 122.7(3)
Mo1 Zn3 Zn4 56.16(3)
Zn5 Zn3 Zn4 61.30(3)
C5 Zn3 Ga1 123.1(3)
Mo1 Zn3 Ga1 56.20(3)
Zn5 Zn3 Ga1 107.62(4)
Zn4 Zn3 Ga1 59.79(3)
C5 Zn3 Zn6 123.5(3)
Mo1 Zn3 Zn6 57.31(3)
Zn5 Zn3 Zn6 103.62(4)
Zn4 Zn3 Zn6 106.84(4)
Ga1 Zn3 Zn6 60.38(3)
C5 Zn3 Zn2 128.3(3)
Mo1 Zn3 Zn2 52.85(3)
Zn5 Zn3 Zn2 55.57(3)
Zn4 Zn3 Zn2 101.41(4)
Ga1 Zn3 Zn2 100.91(4)
Zn6 Zn3 Zn2 55.16(3)
C6 Zn2 Mo1 175.1(3)
C6 Zn2 Zn6 118.1(3)
Mo1 Zn2 Zn6 59.91(3)
C6 Zn2 Zn5 118.9(3)
Mo1 Zn2 Zn5 59.84(3)
Zn6 Zn2 Zn5 110.90(4)
C6 Zn2 Zn8 126.5(3)
Mo1 Zn2 Zn8 58.43(3)
Zn6 Zn2 Zn8 88.14(4)
Zn5 Zn2 Zn8 87.52(4)
C6 Zn2 Zn3 120.6(3)
Mo1 Zn2 Zn3 54.46(3)
Zn6 Zn2 Zn3 59.90(3)
Zn5 Zn2 Zn3 59.23(3)
Zn8 Zn2 Zn3 112.88(4)
C1 Zn1 Mo1 176.8(3)
C1 Zn1 Zn5 119.1(3)
Mo1 Zn1 Zn5 60.11(3)
C1 Zn1 Zn7 118.9(3)
Mo1 Zn1 Zn7 59.92(3)
Zn5 Zn1 Zn7 111.81(4)
C1 Zn1 Zn8 124.2(3)
Mo1 Zn1 Zn8 59.03(3)
Zn5 Zn1 Zn8 87.17(4)
Zn7 Zn1 Zn8 88.29(4)
C1 Zn1 Zn4 121.9(3)
Mo1 Zn1 Zn4 54.87(3)
Zn5 Zn1 Zn4 60.42(4)
Zn7 Zn1 Zn4 60.22(4)
Zn8 Zn1 Zn4 113.90(4)
C2 Ga1 Mo1 179.3(3)
C2 Ga1 Zn4 123.3(3)
Mo1 Ga1 Zn4 56.22(3)
C2 Ga1 Zn3 124.3(3)
Mo1 Ga1 Zn3 56.13(3)
Zn4 Ga1 Zn3 59.98(3)
C2 Ga1 Zn7 121.8(3)
Mo1 Ga1 Zn7 57.51(3)
Zn4 Ga1 Zn7 61.14(3)
Zn3 Ga1 Zn7 107.43(4)
C2 Ga1 Zn6 123.5(3)
Mo1 Ga1 Zn6 57.18(3)
Zn4 Ga1 Zn6 106.78(4)
Zn3 Ga1 Zn6 60.10(3)
Zn7 Ga1 Zn6 103.42(4)
C3 Ga2 Mo1 175.5(3)
C3 Ga2 Zn7 117.9(3)
Mo1 Ga2 Zn7 60.40(3)
C3 Ga2 Zn6 118.5(3)
Mo1 Ga2 Zn6 60.23(3)
Zn7 Ga2 Zn6 111.45(5)
C3 Ga2 Zn8 125.9(3)
Mo1 Ga2 Zn8 58.63(4)
Zn7 Ga2 Zn8 88.90(4)
Zn6 Ga2 Zn8 87.80(4)
C4 Zn4 Mo1 178.3(3)
C4 Zn4 Ga1 123.0(3)
Mo1 Zn4 Ga1 56.40(3)
C4 Zn4 Zn3 122.0(3)
Mo1 Zn4 Zn3 56.27(3)
Ga1 Zn4 Zn3 60.22(3)
C4 Zn4 Zn7 124.4(3)
Mo1 Zn4 Zn7 57.01(3)
Ga1 Zn4 Zn7 59.73(3)
Zn3 Zn4 Zn7 106.53(4)
C4 Zn4 Zn5 122.6(3)
Mo1 Zn4 Zn5 56.95(3)
Ga1 Zn4 Zn5 106.41(4)
Zn3 Zn4 Zn5 59.31(3)
Zn7 Zn4 Zn5 104.00(4)
C4 Zn4 Zn1 129.7(3)
Mo1 Zn4 Zn1 51.69(3)
Ga1 Zn4 Zn1 100.45(4)
Zn3 Zn4 Zn1 99.98(4)
Zn7 Zn4 Zn1 55.94(3)
Zn5 Zn4 Zn1 55.59(3)
C21 Zn5 C17 36.9(3)
C21 Zn5 C18 60.2(3)
C17 Zn5 C18 35.9(3)
C21 Zn5 C19 60.4(3)
C17 Zn5 C19 60.6(3)
C18 Zn5 C19 36.1(3)
C21 Zn5 C20 36.3(3)
C17 Zn5 C20 61.3(3)
C18 Zn5 C20 60.6(3)
C19 Zn5 C20 36.5(3)
C21 Zn5 Mo1 146.0(2)
C17 Zn5 Mo1 144.9(2)
C18 Zn5 Mo1 148.5(2)
C19 Zn5 Mo1 151.0(2)
C20 Zn5 Mo1 149.1(2)
C21 Zn5 Zn2 157.8(2)
C17 Zn5 Zn2 132.7(2)
C18 Zn5 Zn2 101.3(2)
C19 Zn5 Zn2 97.5(2)
C20 Zn5 Zn2 125.7(2)
Mo1 Zn5 Zn2 55.88(3)
C21 Zn5 Zn1 101.5(3)
C17 Zn5 Zn1 134.7(2)
C18 Zn5 Zn1 156.8(2)
C19 Zn5 Zn1 124.0(2)
C20 Zn5 Zn1 96.2(2)
Mo1 Zn5 Zn1 54.30(3)
Zn2 Zn5 Zn1 92.52(4)
C21 Zn5 Zn3 125.3(3)
C17 Zn5 Zn3 94.4(2)
C18 Zn5 Zn3 96.5(2)
C19 Zn5 Zn3 127.9(2)
C20 Zn5 Zn3 154.9(2)
Mo1 Zn5 Zn3 55.72(3)
Zn2 Zn5 Zn3 65.21(4)
Zn1 Zn5 Zn3 106.27(4)
C21 Zn5 Zn4 94.6(2)
C17 Zn5 Zn4 95.7(2)
C18 Zn5 Zn4 127.4(2)
C19 Zn5 Zn4 154.0(2)
C20 Zn5 Zn4 124.8(2)
Mo1 Zn5 Zn4 54.92(3)
Zn2 Zn5 Zn4 107.06(4)
Zn1 Zn5 Zn4 63.99(4)
Zn3 Zn5 Zn4 59.39(3)
C9 Zn6 C8 37.0(3)
C9 Zn6 C7 60.2(3)
C8 Zn6 C7 35.6(3)
C9 Zn6 C11 59.2(3)
C8 Zn6 C11 59.7(3)
C7 Zn6 C11 36.3(3)
C9 Zn6 C10 35.6(3)
C8 Zn6 C10 60.6(3)
C7 Zn6 C10 60.5(3)
C11 Zn6 C10 35.7(3)
C9 Zn6 Mo1 145.3(2)
C8 Zn6 Mo1 148.3(2)
C7 Zn6 Mo1 151.3(2)
C11 Zn6 Mo1 150.3(2)
C10 Zn6 Mo1 145.8(2)
C9 Zn6 Zn2 135.1(2)
C8 Zn6 Zn2 101.7(2)
C7 Zn6 Zn2 97.2(2)
C11 Zn6 Zn2 125.1(2)
C10 Zn6 Zn2 157.7(2)
Mo1 Zn6 Zn2 55.99(3)
C9 Zn6 Ga2 132.2(2)
C8 Zn6 Ga2 156.3(2)
C7 Zn6 Ga2 124.5(2)
C11 Zn6 Ga2 96.7(2)
C10 Zn6 Ga2 100.3(2)
Mo1 Zn6 Ga2 55.03(3)
Zn2 Zn6 Ga2 92.67(4)
C9 Zn6 Zn3 96.4(2)
C8 Zn6 Zn3 96.2(2)
C7 Zn6 Zn3 126.6(2)
C11 Zn6 Zn3 154.2(2)
C10 Zn6 Zn3 126.8(2)
Mo1 Zn6 Zn3 55.40(3)
Zn2 Zn6 Zn3 64.94(4)
Ga2 Zn6 Zn3 106.97(4)
C9 Zn6 Ga1 94.4(2)
C8 Zn6 Ga1 126.1(2)
C7 Zn6 Ga1 153.4(2)
C11 Zn6 Ga1 125.4(3)
C10 Zn6 Ga1 94.4(2)
Mo1 Zn6 Ga1 55.35(3)
Zn2 Zn6 Ga1 107.54(4)
Ga2 Zn6 Ga1 65.20(4)
Zn3 Zn6 Ga1 59.52(4)
C27 Zn7 C28 36.6(3)
C27 Zn7 C31 35.7(3)
C28 Zn7 C31 59.8(3)
C27 Zn7 C30 59.2(3)
C28 Zn7 C30 58.8(3)
C31 Zn7 C30 35.5(3)
C27 Zn7 C29 59.7(3)
C28 Zn7 C29 34.8(3)
C31 Zn7 C29 59.7(3)
C30 Zn7 C29 35.7(3)
C27 Zn7 Mo1 148.3(3)
C28 Zn7 Mo1 147.0(2)
C31 Zn7 Mo1 150.0(2)
C30 Zn7 Mo1 150.0(2)
C29 Zn7 Mo1 147.6(2)
C27 Zn7 Ga2 155.7(3)
C28 Zn7 Ga2 133.7(3)
C31 Zn7 Ga2 122.9(3)
C30 Zn7 Ga2 96.5(2)
C29 Zn7 Ga2 101.9(2)
Mo1 Zn7 Ga2 55.09(3)
C27 Zn7 Zn1 102.0(3)
C28 Zn7 Zn1 134.8(3)
C31 Zn7 Zn1 98.3(3)
C30 Zn7 Zn1 126.0(3)
C29 Zn7 Zn1 157.9(2)
Mo1 Zn7 Zn1 54.11(3)
Ga2 Zn7 Zn1 91.45(4)
C27 Zn7 Ga1 127.8(3)
C28 Zn7 Ga1 96.3(2)
C31 Zn7 Ga1 154.4(2)
C30 Zn7 Ga1 126.0(3)
C29 Zn7 Ga1 95.7(2)
Mo1 Zn7 Ga1 55.57(3)
Ga2 Zn7 Ga1 65.55(4)
Zn1 Zn7 Ga1 105.85(4)
C27 Zn7 Zn4 97.6(3)
C28 Zn7 Zn4 97.5(3)
C31 Zn7 Zn4 128.3(3)
C30 Zn7 Zn4 155.1(2)
C29 Zn7 Zn4 126.8(3)
Mo1 Zn7 Zn4 54.93(3)
Ga2 Zn7 Zn4 106.56(4)
Zn1 Zn7 Zn4 63.85(4)
Ga1 Zn7 Zn4 59.13(3)
C38' Zn8 C37' 37.6(4)
C38' Zn8 C39' 37.3(4)
C37' Zn8 C39' 61.5(5)
C38' Zn8 C41 52.4(5)
C37' Zn8 C41 20.6(4)
C39' Zn8 C41 63.1(4)
C38' Zn8 C37 26.6(4)
C37' Zn8 C37 14.8(5)
C39' Zn8 C37 58.4(4)
C41 Zn8 C37 35.00(11)
C38' Zn8 C40 57.7(5)
C37' Zn8 C40 49.0(4)
C39' Zn8 C40 41.8(4)
C41 Zn8 C40 34.96(11)
C37 Zn8 C40 57.98(17)
C38' Zn8 C41' 60.9(5)
C37' Zn8 C41' 36.0(3)
C39' Zn8 C41' 59.7(5)
C41 Zn8 C41' 16.4(4)
C37 Zn8 C41' 49.3(4)
C40 Zn8 C41' 22.4(4)
C38' Zn8 C40' 60.6(5)
C37' Zn8 C40' 59.9(5)
C39' Zn8 C40' 35.6(3)
C41 Zn8 C40' 47.6(4)
C37 Zn8 C40' 66.8(4)
C40 Zn8 C40' 12.8(4)
C41' Zn8 C40' 35.0(3)
C38' Zn8 C38 8.2(5)
C37' Zn8 C38 44.9(5)
C39' Zn8 C38 31.0(4)
C41 Zn8 C38 57.86(16)
C37 Zn8 C38 34.68(10)
C40 Zn8 C38 57.62(16)
C41' Zn8 C38 64.4(4)
C40' Zn8 C38 58.5(4)
C38' Zn8 C39 39.6(4)
C37' Zn8 C39 58.7(4)
C39' Zn8 C39 7.3(5)
C41 Zn8 C39 57.82(16)
C37 Zn8 C39 57.64(16)
C40 Zn8 C39 34.63(10)
C41' Zn8 C39 53.1(4)
C40' Zn8 C39 28.6(4)
C38 Zn8 C39 34.47(10)
C38' Zn8 Mo1 149.7(4)
C37' Zn8 Mo1 151.2(4)
C39' Zn8 Mo1 145.5(4)
C41 Zn8 Mo1 150.54(15)
C37 Zn8 Mo1 148.00(14)
C40 Zn8 Mo1 151.57(16)
C41' Zn8 Mo1 148.0(4)
C40' Zn8 Mo1 144.8(4)
C38 Zn8 Mo1 147.46(14)
C39 Zn8 Mo1 149.57(15)
C38' Zn8 Zn1 126.9(4)
C37' Zn8 Zn1 154.6(4)
C39' Zn8 Zn1 95.1(4)
C41 Zn8 Zn1 141.09(18)
C37 Zn8 Zn1 152.85(14)
C40 Zn8 Zn1 107.31(17)
C41' Zn8 Zn1 125.0(5)
C40' Zn8 Zn1 95.5(4)
C38 Zn8 Zn1 118.73(14)
C39 Zn8 Zn1 96.83(15)
Mo1 Zn8 Zn1 54.03(3)
C8 C7 C11 107.3(8)
C8 C7 C12 126.3(9)
C11 C7 C12 125.8(8)
C8 C7 Zn6 71.4(5)
C11 C7 Zn6 72.1(5)
C12 C7 Zn6 128.3(5)
C7 C8 C9 107.7(8)
C7 C8 C13 125.5(9)
C9 C8 C13 126.4(8)
C7 C8 Zn6 73.1(5)
C9 C8 Zn6 71.5(5)
C13 C8 Zn6 126.6(6)
C10 C9 C8 109.0(8)
C10 C9 C14 125.9(9)
C8 C9 C14 124.7(9)
C10 C9 Zn6 73.8(5)
C8 C9 Zn6 71.5(5)
C14 C9 Zn6 126.3(6)
C9 C10 C11 106.6(8)
C9 C10 C15 127.1(9)
C11 C10 C15 126.3(9)
C9 C10 Zn6 70.6(5)
C11 C10 Zn6 71.7(5)
C15 C10 Zn6 124.3(6)
C10 C11 C7 109.5(8)
C10 C11 C16 123.3(9)
C7 C11 C16 126.3(9)
C10 C11 Zn6 72.7(5)
C7 C11 Zn6 71.6(5)
C16 C11 Zn6 131.1(6)
C18 C17 C21 107.0(9)
C18 C17 C22 126.6(9)
C21 C17 C22 126.1(9)
C18 C17 Zn5 72.6(5)
C21 C17 Zn5 71.5(5)
C22 C17 Zn5 126.6(6)
C17 C18 C19 109.6(8)
C17 C18 C23 124.4(9)
C19 C18 C23 125.8(9)
C17 C18 Zn5 71.5(5)
C19 C18 Zn5 72.9(5)
C23 C18 Zn5 126.4(6)
C18 C19 C20 107.7(8)
C18 C19 C24 129.1(8)
C20 C19 C24 122.6(8)
C18 C19 Zn5 70.9(5)
C20 C19 Zn5 71.8(5)
C24 C19 Zn5 129.5(6)
C21 C20 C19 106.5(8)
C21 C20 C25 128.7(8)
C19 C20 C25 124.6(8)
C21 C20 Zn5 70.2(5)
C19 C20 Zn5 71.7(5)
C25 C20 Zn5 127.6(6)
C20 C21 C17 109.3(8)
C20 C21 C26 126.0(9)
C17 C21 C26 124.4(9)
C20 C21 Zn5 73.5(5)
C17 C21 Zn5 71.6(5)
C26 C21 Zn5 126.3(6)
C31 C27 C28 108.3(9)
C31 C27 C32 124.4(9)
C28 C27 C32 127.1(9)
C31 C27 Zn7 74.1(5)
C28 C27 Zn7 73.1(5)
C32 C27 Zn7 123.0(7)
C29 C28 C27 108.7(9)
C29 C28 C33 124.5(9)
C27 C28 C33 126.5(10)
C29 C28 Zn7 74.6(5)
C27 C28 Zn7 70.3(5)
C33 C28 Zn7 126.0(7)
C28 C29 C34 125.9(10)
C28 C29 C30 107.2(8)
C34 C29 C30 126.9(10)
C28 C29 Zn7 70.6(5)
C34 C29 Zn7 124.1(6)
C30 C29 Zn7 72.0(5)
C31 C30 C29 108.3(9)
C31 C30 C35 124.0(9)
C29 C30 C35 127.1(10)
C31 C30 Zn7 70.9(5)
C29 C30 Zn7 72.2(5)
C35 C30 Zn7 129.6(7)
C27 C31 C30 107.5(9)
C27 C31 C36 128.5(9)
C30 C31 C36 123.7(10)
C27 C31 Zn7 70.2(5)
C30 C31 Zn7 73.6(5)
C36 C31 Zn7 127.0(6)
C38 C37 C41 108.0
C38 C37 C42 126.0
C41 C37 C42 126.0
C38 C37 Zn8 73.7(2)
C41 C37 Zn8 72.0(2)
C42 C37 Zn8 120.14(19)
C37 C38 C39 108.0
C37 C38 C43 126.0
C39 C38 C43 126.0
C37 C38 Zn8 71.62(19)
C39 C38 Zn8 72.9(2)
C43 C38 Zn8 121.23(19)
C40 C39 C38 108.0
C40 C39 C44 126.0
C38 C39 C44 126.0
C40 C39 Zn8 71.7(2)
C38 C39 Zn8 72.7(2)
C44 C39 Zn8 121.36(19)
C41 C40 C39 108.0
C41 C40 C45 126.0
C39 C40 C45 126.0
C41 C40 Zn8 71.81(19)
C39 C40 Zn8 73.7(2)
C45 C40 Zn8 120.34(19)
C40 C41 C37 108.0
C40 C41 C46 126.0
C37 C41 C46 126.0
C40 C41 Zn8 73.2(2)
C37 C41 Zn8 73.0(2)
C46 C41 Zn8 119.6(2)
C38' C37' C41' 108.0
C38' C37' C42' 126.0
C41' C37' C42' 126.0
C38' C37' Zn8 69.0(6)
C41' C37' Zn8 76.6(6)
C42' C37' Zn8 120.1(6)
C37' C38' C39' 108.0
C37' C38' C43' 126.0
C39' C38' C43' 126.0
C37' C38' Zn8 73.3(6)
C39' C38' Zn8 74.8(6)
C43' C38' Zn8 117.8(6)
C38' C39' C40' 108.0
C38' C39' C44' 126.0
C40' C39' C44' 126.0
C38' C39' Zn8 67.9(6)
C40' C39' Zn8 76.3(6)
C44' C39' Zn8 121.4(6)
C41' C40' C39' 108.0
C41' C40' C45' 126.0
C39' C40' C45' 126.0
C41' C40' Zn8 71.7(6)
C39' C40' Zn8 68.1(6)
C45' C40' Zn8 125.8(5)
C37' C41' C40' 108.0
C37' C41' C46' 126.0
C40' C41' C46' 126.0
C37' C41' Zn8 67.3(6)
C40' C41' Zn8 73.3(6)
C46' C41' Zn8 124.9(6)
C48 C47 C52 120.0
C47 C48 C49 120.0
C48 C49 C50 120.0
C51 C50 C49 120.0
C50 C51 C52 120.0
C51 C52 C47 120.0
C48' C47' C52' 120.0
C49' C48' C47' 120.0
C50' C49' C48' 120.0
C51' C50' C49' 120.0
C50' C51' C52' 120.0
C51' C52' C47' 120.0

loop_
_geom_bond_atom_site_label_1
_geom_bond_atom_site_label_2
_geom_bond_distance
Mo1 Zn1 2.4693(11)
Mo1 Ga2 2.4875(12)
Mo1 Zn2 2.5243(12)
Mo1 Zn4 2.5738(12)
Mo1 Zn3 2.5771(12)
Mo1 Ga1 2.5792(12)
Mo1 Zn8 2.6160(13)
Mo1 Zn6 2.6348(11)
Mo1 Zn5 2.6364(12)
Mo1 Zn7 2.6375(12)
Zn3 C5 1.956(9)
Zn3 Zn5 2.8619(13)
Zn3 Zn4 2.8640(14)
Zn3 Ga1 2.8710(14)
Zn3 Zn6 2.8880(14)
Zn3 Zn2 3.0238(15)
Zn2 C6 1.919(9)
Zn2 Zn6 2.7396(13)
Zn2 Zn5 2.7472(14)
Zn2 Zn8 2.8112(15)
Zn1 C1 1.939(8)
Zn1 Zn5 2.7692(14)
Zn1 Zn7 2.7840(14)
Zn1 Zn8 2.8070(14)
Zn1 Zn4 3.0167(14)
Ga1 C2 1.975(9)
Ga1 Zn4 2.8586(13)
Ga1 Zn7 2.8766(14)
Ga1 Zn6 2.8959(14)
Ga2 C3 1.961(9)
Ga2 Zn7 2.7379(14)
Ga2 Zn6 2.7452(14)
Ga2 Zn8 2.8224(15)
Zn4 C4 1.975(9)
Zn4 Zn7 2.9168(15)
Zn4 Zn5 2.9190(15)
Zn5 C21 2.278(8)
Zn5 C17 2.280(9)
Zn5 C18 2.294(9)
Zn5 C19 2.320(8)
Zn5 C20 2.321(8)
Zn6 C9 2.303(8)
Zn6 C8 2.303(8)
Zn6 C7 2.326(8)
Zn6 C11 2.332(8)
Zn6 C10 2.346(8)
Zn7 C27 2.264(9)
Zn7 C28 2.301(9)
Zn7 C31 2.314(8)
Zn7 C30 2.349(9)
Zn7 C29 2.352(9)
Zn8 C38' 2.18(2)
Zn8 C37' 2.238(18)
Zn8 C39' 2.273(19)
Zn8 C41 2.341(6)
Zn8 C37 2.354(6)
Zn8 C40 2.359(6)
Zn8 C41' 2.360(17)
Zn8 C40' 2.380(16)
Zn8 C38 2.381(6)
Zn8 C39 2.384(6)
C7 C8 1.414(12)
C7 C11 1.450(13)
C7 C12 1.492(12)
C8 C9 1.462(12)
C8 C13 1.501(12)
C9 C10 1.422(13)
C9 C14 1.513(13)
C10 C11 1.432(13)
C10 C15 1.503(12)
C11 C16 1.492(13)
C17 C18 1.411(13)
C17 C21 1.443(13)
C17 C22 1.488(13)
C18 C19 1.431(13)
C18 C23 1.520(12)
C19 C20 1.452(12)
C19 C24 1.486(12)
C20 C21 1.433(13)
C20 C25 1.503(12)
C21 C26 1.505(13)
C27 C31 1.405(13)
C27 C28 1.435(13)
C27 C32 1.538(13)
C28 C29 1.393(13)
C28 C33 1.482(13)
C29 C34 1.436(12)
C29 C30 1.443(13)
C30 C31 1.422(13)
C30 C35 1.488(14)
C31 C36 1.489(13)
C37 C38 1.412(3)
C37 C41 1.412(3)
C37 C42 1.501(3)
C38 C39 1.412(3)
C38 C43 1.501(3)
C39 C40 1.412(3)
C39 C44 1.501(3)
C40 C41 1.412(3)
C40 C45 1.501(3)
C41 C46 1.501(3)
C37' C38' 1.426(10)
C37' C41' 1.427(10)
C37' C42' 1.517(11)
C38' C39' 1.427(10)
C38' C43' 1.517(11)
C39' C40' 1.427(10)
C39' C44' 1.517(11)
C40' C41' 1.427(10)
C40' C45' 1.516(11)
C41' C46' 1.517(11)
C47 C48 1.3900
C47 C52 1.3900
C48 C49 1.3900
C49 C50 1.3900
C50 C51 1.3900
C51 C52 1.3900
C47' C48' 1.3900
C47' C52' 1.3900
C48' C49' 1.3900
C49' C50' 1.3900
C50' C51' 1.3900
C51' C52' 1.3900
